data_2103224
loop_
_publ_author_name
'Marsh, Richard E.'
'Kapon, Moshe'
'Hu, Shengzhi'
'Herbstein, Frank H.'

_publ_section_title
;
 Some 60 new space-group corrections
;
_journal_issue 1
_journal_name_full 'Acta Crystallographica Section B'
_journal_page_first 62
_journal_page_last 77
_journal_paper_doi 10.1107/S0108768101017128
_journal_volume 58
_journal_year 2002
_chemical_formula_sum 'C8 H12 Cl3 N4 S2 Sb'
_chemical_name_systematic
;
 Trichloro-bis(3-methylimidazole-2-thione-S)Sb(III)
;
_space_group_IT_number 61
_symmetry_cell_setting orthorhombic
_symmetry_space_group_name_Hall '-P 2ac 2ab'
_symmetry_space_group_name_H-M 'P b c a'
_cell_angle_alpha 90.00
_cell_angle_beta 90.00
_cell_angle_gamma 90.00
_cell_formula_units_Z 8
_cell_length_a 9.738
_cell_length_b 23.630
_cell_length_c 13.584
_cell_volume 3125.800
_cod_data_source_file bm0047.cif
_cod_data_source_block CSD_CIF_Table_63S
_cod_depositor_comments
;
 Adding the _chemical_formula_sum data item after consulting the original
 publication.

 Antanas Vaitkus,
 2017-08-03

The following automatic conversions were performed:
'_symmetry_cell_setting' value 'Orthorhombic' changed to 'orthorhombic'
according to '/home/saulius/struct/CIF-dictionaries/cif_core.dic'
dictionary named 'cif_core.dic' version 2.4.1 from 2010-06-29.

Automatic conversion script
Id: cif_fix_enum 1527 2010-12-29 10:47:43Z saulius 

The following automatic conversions were performed:

'_symmetry_cell_setting' value 'Orthorhombic' changed to
'orthorhombic' according to
/home/saulius/struct/CIF-dictionaries/cif_core.dic dictionary named
'cif_core.dic' version 2.4.1 from 2010-06-29.

Automatic conversion script
Id: cif_fix_values 1715 2011-07-08 13:25:40Z adriana 

Atom coordinates were aberrant. Axes were interchanged and the coordinates
were multiplied by a 10^5 factor.
Once fixed these issues, the molecule is decently represented. miguel.
.
;
_cod_original_sg_symbol_H-M 'Pbca   '
_cod_database_code 2103224

loop_
_symmetry_equiv_pos_as_xyz
'x, y, z'
'-x+1/2, -y, z+1/2'
'x+1/2, -y+1/2, -z'
'-x, y+1/2, -z+1/2'
'-x, -y, -z'
'x-1/2, y, -z-1/2'
'-x-1/2, y-1/2, z'
'x, -y-1/2, z-1/2'

loop_
_atom_site_label
_atom_site_fract_x
_atom_site_fract_y
_atom_site_fract_z
Sb 0.51680(3) 0.103140(10) 0.48869(2)
Cl1 0.38816(17) 0.11773(7) 0.33423(10)
Cl2 0.71749(15) 0.17003(7) 0.43506(11)
Cl3 0.60508(15) 0.09484(6) 0.68289(10)
S1 0.37195(15) 0.18787(6) 0.53333(10)
N11 0.3331(5) 0.17797(18) 0.7325(4)
N12 0.4883(5) 0.23990(17) 0.6943(3)
C11 0.4017(6) 0.2016(2) 0.6568(4)
C12 0.4737(7) 0.2398(3) 0.7958(4)
C13 0.3785(8) 0.2017(3) 0.8182(5)
C14 0.5747(7) 0.2787(3) 0.6386(5)
S2 0.31646(15) 0.02843(7) 0.55673(11)
N21 0.1913(5) 0.0052(2) 0.3816(4)
N22 0.0800(5) 0.06464(18) 0.4692(3)
C21 0.1929(6) 0.0332(2) 0.4691(4)
C22 0.0063(7) 0.0576(3) 0.3835(4)
C23 0.0788(7) 0.0203(3) 0.3287(5)
C24 0.0395(6) 0.1017(3) 0.5475(4)

loop_
_atom_type_symbol
C
Sb
Cl
S
N
